data_8100730
loop_
_publ_author_name
'Mattausch, Hansjuergen'
'Oeckler, Oliver'
'Simon, Arndt'

_publ_section_title
;
Refinement of the crystal structure of dilanthanum diiron monoiodide, 
La~2~Fe~2~I
;
_journal_issue 3
_journal_name_full 'Zeitschrift f\"ur Kristallographie - New Crystal Structures'
_journal_page_first 323
_journal_page_last 323
_journal_volume 217
_journal_year 2002
_chemical_formula_structural 'La2 Fe2 I '
_chemical_formula_sum 'Fe2 I La2'
_chemical_formula_weight 516.42
_chemical_name_common dilanthanum-diiron-monoiodide
_space_group_IT_number 194
_symmetry_cell_setting hexagonal
_symmetry_space_group_name_Hall '-P 6c 2c'
_symmetry_space_group_name_H-M 'P 63/m m c'
_cell_angle_alpha 90.00
_cell_angle_beta 90.00
_cell_angle_gamma 120.00
_cell_formula_units_Z 2
_cell_length_a 4.1008(3)
_cell_length_b 4.1008(3)
_cell_length_c 17.983(2)
_cell_measurement_temperature 293(2)
_cell_volume 261.90(4)
_diffrn_ambient_temperature 293(2)
_exptl_crystal_density_diffrn 6.549
_cod_original_formula_sum 'La2 Fe2 I '
_cod_database_code 8100730

loop_
_symmetry_equiv_pos_as_xyz
'x, y, z'
'-y, x-y, z'
'-x+y, -x, z'
'-x, -y, z+1/2'
'y, -x+y, z+1/2'
'x-y, x, z+1/2'
'y, x, -z'
'x-y, -y, -z'
'-x, -x+y, -z'
'-y, -x, -z+1/2'
'-x+y, y, -z+1/2'
'x, x-y, -z+1/2'
'-x, -y, -z'
'y, -x+y, -z'
'x-y, x, -z'
'x, y, -z-1/2'
'-y, x-y, -z-1/2'
'-x+y, -x, -z-1/2'
'-y, -x, z'
'-x+y, y, z'
'x, x-y, z'
'y, x, z-1/2'
'x-y, -y, z-1/2'
'-x, -x+y, z-1/2'

loop_
_atom_site_label
_atom_site_type_symbol
_atom_site_fract_x
_atom_site_fract_y
_atom_site_fract_z
_atom_site_U_iso_or_equiv
_atom_site_adp_type
_atom_site_occupancy
_atom_site_symmetry_multiplicity
_atom_site_Wyckoff_symbol
_atom_site_calc_flag
_atom_site_refinement_flags
_atom_site_disorder_assembly
_atom_site_disorder_group
La1 La 0.0000 0.0000 0.39078(3) 0.00918(18) Uani 1 4 e d S . .
I1 I -0.3333 0.3333 0.2500 0.0121(2) Uani 1 2 d d S . .
Fe1 Fe -0.3333 0.3333 0.50262(9) 0.0101(3) Uani 1 4 f d S . .

loop_
_atom_site_aniso_label
_atom_site_aniso_U_11
_atom_site_aniso_U_22
_atom_site_aniso_U_33
_atom_site_aniso_U_23
_atom_site_aniso_U_13
_atom_site_aniso_U_12
La1 0.0090(2) 0.0090(2) 0.0096(3) 0.000 0.000 0.00448(11)
I1 0.0118(3) 0.0118(3) 0.0128(4) 0.000 0.000 0.00589(15)
Fe1 0.0077(4) 0.0077(4) 0.0149(6) 0.000 0.000 0.00383(19)

loop_
_geom_bond_atom_site_label_1
_geom_bond_atom_site_label_2
_geom_bond_distance
_geom_bond_site_symmetry_2
_geom_bond_publ_flag
La1 Fe1 3.0464(11) 13_566 ?
La1 Fe1 3.0464(11) 13_556 ?
La1 Fe1 3.0464(11) 13_456 ?
La1 Fe1 3.1065(11) 1_655 ?
La1 Fe1 3.1065(11) . ?
La1 Fe1 3.1065(11) 1_545 ?
La1 I1 3.4662(5) 1_545 ?
La1 I1 3.4662(5) . ?
La1 I1 3.4662(5) 1_655 ?
La1 La1 3.9283(13) 13_556 ?
La1 La1 4.1008(3) 1_665 ?
La1 La1 4.1008(3) 1_445 ?
I1 La1 3.4662(5) 16_456 ?
I1 La1 3.4662(5) 1_565 ?
I1 La1 3.4662(5) 16_556 ?
I1 La1 3.4662(5) 16_566 ?
I1 La1 3.4662(5) 1_455 ?
Fe1 Fe1 2.3695(2) 13_456 ?
Fe1 Fe1 2.3695(2) 13_566 ?
Fe1 Fe1 2.3695(2) 13_466 ?
Fe1 La1 3.0464(11) 13_566 ?
Fe1 La1 3.0464(11) 13_556 ?
Fe1 La1 3.0464(11) 13_456 ?
Fe1 La1 3.1065(11) 1_455 ?
Fe1 La1 3.1065(11) 1_565 ?
